data_4072076
loop_
_publ_author_name
'Ochida, Atsuko'
'Hamasaka, Go'
'Yamauchi, Yoshihiro'
'Kawamorita, Soichiro'
'Oshima, Naoya'
'Hara, Kenji'
'Ohmiya, Hirohisa'
'Sawamura, Masaya'

_publ_section_title
;
 Synthesis, Properties, and Catalytic Applications of Caged, Compact
 Trialkylphosphine 4-Phenyl-1-phospha-4-silabicyclo[2.2.2]octane
;
_journal_issue 21
_journal_name_full Organometallics
_journal_page_first 5494
_journal_paper_doi 10.1021/om8005728
_journal_volume 27
_journal_year 2008
_chemical_formula_moiety 'C25 H34 Cl O P2 Rh Si2 '
_chemical_formula_sum 'C25 H34 Cl O P2 Rh Si2'
_chemical_formula_weight 607.02
_space_group_IT_number 14
_symmetry_cell_setting monoclinic
_symmetry_Int_Tables_number 14
_symmetry_space_group_name_Hall '-P 2ybc'
_symmetry_space_group_name_H-M 'P 1 21/c 1'
_cell_angle_alpha 90
_cell_angle_beta 95.71(4)
_cell_angle_gamma 90
_cell_formula_units_Z 2
_cell_length_a 6.914(4)
_cell_length_b 6.698(4)
_cell_length_c 28.42(2)
_cell_measurement_reflns_used 11720
_cell_measurement_temperature 110.2
_cell_measurement_theta_max 28.0
_cell_measurement_theta_min 3.1
_cell_volume 1309.6(14)
_computing_cell_refinement PROCESS-AUTO
_computing_data_collection PROCESS-AUTO
_computing_data_reduction 'teXsan Ver. 1.11'
_computing_publication_material 'teXsan Ver. 1.11'
_computing_structure_refinement 'teXsan Ver. 1.10'
_computing_structure_solution SIR92
_diffrn_detector_area_resol_mean 10.00
_diffrn_measured_fraction_theta_full 0.9813
_diffrn_measured_fraction_theta_max 0.9813
_diffrn_measurement_device_type 'Rigaku RAXIS-RAPID Imaging Plate'
_diffrn_measurement_method \w
_diffrn_radiation_type 'Mo K\a'
_diffrn_radiation_wavelength 0.7107
_diffrn_reflns_av_R_equivalents 0.026
_diffrn_reflns_limit_h_max 8
_diffrn_reflns_limit_h_min -8
_diffrn_reflns_limit_k_max 8
_diffrn_reflns_limit_k_min -8
_diffrn_reflns_limit_l_max 36
_diffrn_reflns_limit_l_min -36
_diffrn_reflns_number 8949
_diffrn_reflns_theta_full 27.48
_diffrn_reflns_theta_max 27.48
_exptl_absorpt_coefficient_mu 0.983
_exptl_absorpt_correction_T_max 0.821
_exptl_absorpt_correction_T_min 0.415
_exptl_absorpt_correction_type multi-scan
_exptl_absorpt_process_details '(Higashi, 1995)'
_exptl_crystal_colour yellow
_exptl_crystal_density_diffrn 1.539
_exptl_crystal_density_method 'not measured'
_exptl_crystal_description prism
_exptl_crystal_size_max 0.400
_exptl_crystal_size_mid 0.200
_exptl_crystal_size_min 0.200
_refine_diff_density_max 0.62
_refine_diff_density_min -1.01
_refine_ls_extinction_method none
_refine_ls_goodness_of_fit_ref 3.250
_refine_ls_hydrogen_treatment noref
_refine_ls_number_parameters 160
_refine_ls_number_reflns 2717
_refine_ls_R_factor_gt 0.0419
_refine_ls_shift/su_max 0.1904
_refine_ls_structure_factor_coef F
_refine_ls_weighting_details 'w = 1/[\s^2^(Fo) + 0.00063|Fo|^2^]'
_refine_ls_weighting_scheme calc
_refine_ls_wR_factor_ref 0.0938
_reflns_number_gt 2664
_reflns_number_total 2940
_reflns_threshold_expression F^2^>2.0\s(F^2^)
_cod_data_source_file om8005728_si_002.cif
_cod_data_source_block RhCl(CO)(Ph-SMAP)2
_cod_original_cell_volume 1309(1)
_cod_original_formula_sum 'C25 H34 Cl O P2 Rh Si2 '
_cod_database_code 4072076

loop_
_symmetry_equiv_pos_as_xyz
x,y,z
-x,1/2+y,1/2-z
-x,-y,-z
x,1/2-y,1/2+z

loop_
_atom_site_label
_atom_site_type_symbol
_atom_site_fract_x
_atom_site_fract_y
_atom_site_fract_z
_atom_site_U_iso_or_equiv
_atom_site_adp_type
_atom_site_occupancy
_atom_site_calc_flag
_atom_site_refinement_flags
Rh(1) Rh 0.0000 0.0000 1.0000 0.0157(2) Uani 1.00 d S
Cl(1) Cl 0.0809(6) 0.2602(6) 1.0546(2) 0.024(1) Uani 0.50 d P
P(1) P 0.1991(2) 0.1205(2) 0.94557(4) 0.0156(3) Uani 1.00 d .
Si(1) Si 0.4519(2) 0.2560(2) 0.86916(4) 0.0160(3) Uani 1.00 d .
O(1) O -0.086(2) -0.332(2) 0.9348(5) 0.036(3) Uani 0.50 d P
C(1) C 0.3528(7) 0.3401(7) 0.9606(2) 0.018(1) Uani 1.00 d .
C(2) C 0.5229(7) 0.3649(8) 0.9288(2) 0.023(1) Uani 1.00 d .
C(3) C 0.0660(7) 0.1966(7) 0.8891(2) 0.020(1) Uani 1.00 d .
C(4) C 0.1859(7) 0.3223(7) 0.8570(2) 0.019(1) Uani 1.00 d .
C(5) C 0.3760(6) -0.0632(7) 0.9281(2) 0.018(1) Uani 1.00 d .
C(6) C 0.4547(7) -0.0192(7) 0.8802(2) 0.020(1) Uani 1.00 d .
C(7) C 0.6062(7) 0.3341(7) 0.8216(2) 0.019(1) Uani 1.00 d .
C(8) C 0.6367(7) 0.2043(8) 0.7850(2) 0.021(1) Uani 1.00 d .
C(9) C 0.7466(7) 0.2628(8) 0.7487(2) 0.022(1) Uani 1.00 d .
C(10) C 0.8256(7) 0.4532(8) 0.7487(2) 0.021(1) Uani 1.00 d .
C(11) C 0.7934(8) 0.5845(7) 0.7855(2) 0.025(1) Uani 1.00 d .
C(12) C 0.6861(7) 0.5250(7) 0.8216(2) 0.021(1) Uani 1.00 d .
C(13) C -0.062(3) -0.201(2) 0.9623(4) 0.026(4) Uani 0.50 d P
H(1a) H 0.4064 0.3274 0.9926 0.0215 Uiso 1.00 calc .
H(1b) H 0.2737 0.4556 0.9572 0.0215 Uiso 1.00 calc .
H(2a) H 0.5515 0.5030 0.9260 0.0278 Uiso 1.00 calc .
H(2b) H 0.6352 0.2981 0.9434 0.0278 Uiso 1.00 calc .
H(3a) H -0.0460 0.2706 0.8957 0.0239 Uiso 1.00 calc .
H(3b) H 0.0231 0.0781 0.8721 0.0239 Uiso 1.00 calc .
H(4a) H 0.1425 0.2982 0.8248 0.0236 Uiso 1.00 calc .
H(4b) H 0.1677 0.4608 0.8638 0.0236 Uiso 1.00 calc .
H(5a) H 0.3150 -0.1899 0.9264 0.0229 Uiso 1.00 calc .
H(5b) H 0.4828 -0.0648 0.9519 0.0229 Uiso 1.00 calc .
H(6a) H 0.5831 -0.0681 0.8808 0.0245 Uiso 1.00 calc .
H(6b) H 0.3739 -0.0841 0.8558 0.0245 Uiso 1.00 calc .
H(8) H 0.5832 0.0731 0.7848 0.0255 Uiso 1.00 calc .
H(9) H 0.7651 0.1727 0.7236 0.0262 Uiso 1.00 calc .
H(10) H 0.9008 0.4933 0.7242 0.0251 Uiso 1.00 calc .
H(11) H 0.8474 0.7157 0.7857 0.0296 Uiso 1.00 calc .
H(12) H 0.6683 0.6137 0.8469 0.0259 Uiso 1.00 calc .

loop_
_atom_site_aniso_label
_atom_site_aniso_U_11
_atom_site_aniso_U_22
_atom_site_aniso_U_33
_atom_site_aniso_U_12
_atom_site_aniso_U_13
_atom_site_aniso_U_23
Rh(1) 0.0169(3) 0.0143(3) 0.0163(3) -0.0037(2) 0.0031(2) 0.0000(2)
Cl(1) 0.026(1) 0.024(3) 0.024(3) -0.006(2) 0.013(2) -0.008(2)
P(1) 0.0172(6) 0.0133(5) 0.0164(5) -0.0026(4) 0.0018(4) 0.0018(4)
Si(1) 0.0174(6) 0.0149(6) 0.0159(6) 0.0000(4) 0.0036(5) 0.0005(5)
O(1) 0.036(5) 0.034(8) 0.040(7) 0.002(6) 0.016(5) -0.015(6)
C(1) 0.019(2) 0.016(2) 0.020(2) -0.003(2) 0.005(2) -0.004(2)
C(2) 0.023(2) 0.025(3) 0.020(2) -0.006(2) 0.004(2) 0.001(2)
C(3) 0.017(2) 0.022(2) 0.021(2) 0.002(2) 0.001(2) 0.004(2)
C(4) 0.018(2) 0.022(2) 0.018(2) -0.001(2) 0.003(2) 0.004(2)
C(5) 0.015(2) 0.018(2) 0.022(2) 0.000(2) 0.008(2) 0.005(2)
C(6) 0.022(2) 0.017(2) 0.022(2) 0.000(2) 0.005(2) 0.001(2)
C(7) 0.017(2) 0.018(2) 0.021(2) 0.004(2) 0.000(2) 0.002(2)
C(8) 0.017(2) 0.028(3) 0.019(2) -0.005(2) 0.006(2) -0.001(2)
C(9) 0.022(2) 0.030(3) 0.016(2) 0.000(2) 0.005(2) -0.004(2)
C(10) 0.012(2) 0.031(2) 0.022(2) 0.002(2) 0.010(2) 0.010(2)
C(11) 0.028(3) 0.013(2) 0.035(3) 0.004(2) 0.006(2) 0.004(2)
C(12) 0.018(2) 0.020(2) 0.026(2) 0.002(2) 0.007(2) -0.002(2)
C(13) 0.048(8) 0.020(8) 0.011(6) 0.004(6) 0.010(6) -0.003(5)

loop_
_atom_type_symbol
_atom_type_description
_atom_type_scat_dispersion_real
_atom_type_scat_dispersion_imag
_atom_type_scat_source
C C 0.003 0.002
;International Tables for Crystallography

(1992, Vol. C, Tables 4.2.6.8 and 6.1.1.1)

;
H H 0.000 0.000
;International Tables for Crystallography

(1992, Vol. C, Table 6.1.1.2)

;
O O 0.011 0.006
;International Tables for Crystallography

(1992, Vol. C, Tables 4.2.6.8 and 6.1.1.1)

;
Si Si 0.082 0.070
;International Tables for Crystallography

(1992, Vol. C, Tables 4.2.6.8 and 6.1.1.1)

;
P P 0.102 0.094
;International Tables for Crystallography

(1992, Vol. C, Tables 4.2.6.8 and 6.1.1.1)

;
Cl Cl 0.148 0.159
;International Tables for Crystallography

(1992, Vol. C, Tables 4.2.6.8 and 6.1.1.1)

;
Rh Rh -1.118 0.919
;International Tables for Crystallography

(1992, Vol. C, Tables 4.2.6.8 and 6.1.1.1)

;

loop_
_geom_angle_atom_site_label_1
_geom_angle_atom_site_label_2
_geom_angle_atom_site_label_3
_geom_angle
_geom_angle_site_symmetry_1
_geom_angle_site_symmetry_3
_geom_angle_publ_flag
Cl(1) Rh(1) Cl(1) 180.0 . 3_557 yes
Cl(1) Rh(1) P(1) 93.67(9) . . yes
Cl(1) Rh(1) P(1) 86.33(9) . 3_557 yes
Cl(1) Rh(1) C(13) 176.9(5) . . yes
Cl(1) Rh(1) C(13) 3.1(5) . 3_557 yes
Cl(1) Rh(1) P(1) 86.33(9) 3_557 . yes
Cl(1) Rh(1) P(1) 93.67(9) 3_557 3_557 yes
Cl(1) Rh(1) C(13) 3.1(5) 3_557 . yes
Cl(1) Rh(1) C(13) 176.9(5) 3_557 3_557 yes
P(1) Rh(1) P(1) 180.0 . 3_557 yes
P(1) Rh(1) C(13) 89.0(5) . . yes
P(1) Rh(1) C(13) 91.0(5) . 3_557 yes
P(1) Rh(1) C(13) 91.0(5) 3_557 . yes
P(1) Rh(1) C(13) 89.0(5) 3_557 3_557 yes
C(13) Rh(1) C(13) 180.0 . 3_557 yes
Rh(1) Cl(1) O(1) 166(1) . 3_557 yes
Rh(1) Cl(1) C(13) 8(1) . 3_557 yes
O(1) Cl(1) C(13) 160(2) 3_557 3_557 yes
Rh(1) P(1) C(1) 119.4(1) . . yes
Rh(1) P(1) C(3) 113.6(2) . . yes
Rh(1) P(1) C(5) 113.8(1) . . yes
C(1) P(1) C(3) 102.0(2) . . yes
C(1) P(1) C(5) 102.3(2) . . yes
C(3) P(1) C(5) 103.8(2) . . yes
C(2) Si(1) C(4) 103.8(2) . . yes
C(2) Si(1) C(6) 103.6(2) . . yes
C(2) Si(1) C(7) 115.3(2) . . yes
C(4) Si(1) C(6) 104.8(2) . . yes
C(4) Si(1) C(7) 114.5(2) . . yes
C(6) Si(1) C(7) 113.5(2) . . yes
Cl(1) O(1) C(13) 10(1) 3_557 . yes
P(1) C(1) C(2) 113.7(3) . . yes
Si(1) C(2) C(1) 109.8(3) . . yes
P(1) C(3) C(4) 114.6(3) . . yes
Si(1) C(4) C(3) 109.5(3) . . yes
P(1) C(5) C(6) 114.4(3) . . yes
Si(1) C(6) C(5) 109.7(3) . . yes
Si(1) C(7) C(8) 120.3(4) . . yes
Si(1) C(7) C(12) 120.6(4) . . yes
C(8) C(7) C(12) 119.0(4) . . yes
C(7) C(8) C(9) 120.8(4) . . yes
C(8) C(9) C(10) 120.1(4) . . yes
C(9) C(10) C(11) 119.1(4) . . yes
C(10) C(11) C(12) 120.6(5) . . yes
C(7) C(12) C(11) 120.4(5) . . yes
Rh(1) C(13) Cl(1) 168(1) . 3_557 yes
Rh(1) C(13) O(1) 173(1) . . yes
Cl(1) C(13) O(1) 9(1) 3_557 . yes

loop_
_geom_bond_atom_site_label_1
_geom_bond_atom_site_label_2
_geom_bond_distance
_geom_bond_site_symmetry_2
_geom_bond_publ_flag
Rh(1) Cl(1) 2.364(4) . yes
Rh(1) Cl(1) 2.364(4) 3_557 yes
Rh(1) P(1) 2.316(1) . yes
Rh(1) P(1) 2.316(1) 3_557 yes
Rh(1) C(13) 1.75(2) . yes
Rh(1) C(13) 1.75(2) 3_557 yes
Cl(1) O(1) 0.568(9) 3_557 yes
Cl(1) C(13) 0.63(1) 3_557 yes
P(1) C(1) 1.840(5) . yes
P(1) C(3) 1.841(5) . yes
P(1) C(5) 1.838(5) . yes
Si(1) C(2) 1.866(5) . yes
Si(1) C(4) 1.890(5) . yes
Si(1) C(6) 1.870(5) . yes
Si(1) C(7) 1.877(5) . yes
O(1) C(13) 1.18(2) . yes
C(1) C(2) 1.561(6) . yes
C(3) C(4) 1.542(6) . yes
C(5) C(6) 1.544(7) . yes
C(7) C(8) 1.388(6) . yes
C(7) C(12) 1.393(7) . yes
C(8) C(9) 1.396(6) . yes
C(9) C(10) 1.387(7) . yes
C(10) C(11) 1.399(7) . yes
C(11) C(12) 1.385(7) . yes

loop_
_geom_contact_atom_site_label_1
_geom_contact_atom_site_label_2
_geom_contact_distance
_geom_contact_site_symmetry_2
O(1) C(2) 3.37(2) 1_445
O(1) C(12) 3.57(2) 1_445
C(1) C(1) 3.583(9) 3_667
C(8) C(11) 3.508(7) 2_646

loop_
_geom_torsion_atom_site_label_1
_geom_torsion_atom_site_label_2
_geom_torsion_atom_site_label_3
_geom_torsion_atom_site_label_4
_geom_torsion
_geom_torsion_site_symmetry_2
_geom_torsion_site_symmetry_3
_geom_torsion_site_symmetry_4
_geom_torsion_publ_flag
Rh(1) Cl(1) O(1) C(13) -22(6) . 3_557 3_557 yes
Rh(1) Cl(1) C(13) O(1) 145(9) . 3_557 3_557 yes
Rh(1) Cl(1) O(1) C(13) 22(6) 3_557 . . yes
Rh(1) Cl(1) C(13) O(1) -145(9) 3_557 . . yes
Rh(1) P(1) C(1) C(2) 161.9(3) . . . yes
Rh(1) P(1) C(3) C(4) 166.1(3) . . . yes
Rh(1) P(1) C(5) C(6) 158.2(3) . . . yes
Rh(1) P(1) C(1) C(2) -161.9(3) 3_557 3_557 3_557 yes
Rh(1) P(1) C(3) C(4) -166.1(3) 3_557 3_557 3_557 yes
Rh(1) P(1) C(5) C(6) -158.2(3) 3_557 3_557 3_557 yes
Rh(1) C(13) Cl(1) O(1) 145(9) . 3_557 . yes
Rh(1) C(13) O(1) Cl(1) -85(14) . . 3_557 yes
Rh(1) C(13) Cl(1) O(1) -145(9) 3_557 . 3_557 yes
Rh(1) C(13) O(1) Cl(1) 85(14) 3_557 3_557 . yes
Cl(1) Rh(1) P(1) C(1) 4.0(2) . . . yes
Cl(1) Rh(1) P(1) C(3) -116.5(2) . . . yes
Cl(1) Rh(1) P(1) C(5) 125.1(2) . . . yes
Cl(1) Rh(1) P(1) C(1) 176.0(2) . 3_557 3_557 yes
Cl(1) Rh(1) P(1) C(3) -63.5(2) . 3_557 3_557 yes
Cl(1) Rh(1) P(1) C(5) 54.9(2) . 3_557 3_557 yes
Cl(1) Rh(1) C(13) O(1) -129(11) . . . yes
Cl(1) Rh(1) C(13) O(1) -50(11) . 3_557 3_557 yes
Cl(1) C(13) Rh(1) P(1) -150(10) 3_557 . . yes
Cl(1) C(13) Rh(1) P(1) 29(10) 3_557 . 3_557 yes
P(1) Rh(1) Cl(1) O(1) 86(7) . . 3_557 yes
P(1) Rh(1) Cl(1) C(13) 29(10) . . 3_557 yes
P(1) Rh(1) Cl(1) O(1) 93(7) . 3_557 . yes
P(1) Rh(1) Cl(1) C(13) 150(10) . 3_557 . yes
P(1) Rh(1) C(13) O(1) 21(13) . . . yes
P(1) Rh(1) C(13) O(1) 158(13) . 3_557 3_557 yes
P(1) C(1) C(2) Si(1) 29.1(4) . . . yes
P(1) C(3) C(4) Si(1) 28.1(4) . . . yes
P(1) C(5) C(6) Si(1) 29.0(5) . . . yes
Si(1) C(7) C(8) C(9) 178.2(4) . . . yes
Si(1) C(7) C(12) C(11) -177.4(4) . . . yes
O(1) Cl(1) Rh(1) C(13) -56(14) 3_557 . . yes
O(1) Cl(1) Rh(1) C(13) 123(14) 3_557 . 3_557 yes
C(1) P(1) Rh(1) C(13) -174.4(6) . . . yes
C(1) P(1) Rh(1) C(13) 5.6(6) . . 3_557 yes
C(1) P(1) C(3) C(4) 36.2(4) . . . yes
C(1) P(1) C(5) C(6) -71.5(4) . . . yes
C(1) C(2) Si(1) C(4) 37.5(4) . . . yes
C(1) C(2) Si(1) C(6) -71.8(4) . . . yes
C(1) C(2) Si(1) C(7) 163.6(3) . . . yes
C(2) Si(1) C(4) C(3) -71.2(4) . . . yes
C(2) Si(1) C(6) C(5) 37.9(4) . . . yes
C(2) Si(1) C(7) C(8) 148.4(4) . . . yes
C(2) Si(1) C(7) C(12) -33.9(5) . . . yes
C(2) C(1) P(1) C(3) -71.9(4) . . . yes
C(2) C(1) P(1) C(5) 35.2(4) . . . yes
C(3) P(1) Rh(1) C(13) 65.1(6) . . . yes
C(3) P(1) Rh(1) C(13) -114.9(6) . . 3_557 yes
C(3) P(1) C(5) C(6) 34.3(4) . . . yes
C(3) C(4) Si(1) C(6) 37.2(4) . . . yes
C(3) C(4) Si(1) C(7) 162.2(3) . . . yes
C(4) Si(1) C(6) C(5) -70.6(4) . . . yes
C(4) Si(1) C(7) C(8) -91.3(4) . . . yes
C(4) Si(1) C(7) C(12) 86.5(4) . . . yes
C(4) C(3) P(1) C(5) -69.8(4) . . . yes
C(5) P(1) Rh(1) C(13) -53.3(6) . . . yes
C(5) P(1) Rh(1) C(13) 126.7(6) . . 3_557 yes
C(5) C(6) Si(1) C(7) 163.7(3) . . . yes
C(6) Si(1) C(7) C(8) 29.0(5) . . . yes
C(6) Si(1) C(7) C(12) -153.2(4) . . . yes
C(7) C(8) C(9) C(10) -0.5(7) . . . yes
C(7) C(12) C(11) C(10) -1.0(8) . . . yes
C(8) C(7) C(12) C(11) 0.4(7) . . . yes
C(8) C(9) C(10) C(11) 0.0(7) . . . yes
C(9) C(8) C(7) C(12) 0.3(7) . . . yes
C(9) C(10) C(11) C(12) 0.8(8) . . . yes
C(9) C(10) C(11) C(12) 0.8(8) . . . yes
